data_4346253
loop_
_publ_author_name
'Grubba, Rafa\/l'
'Ordyszewska, Anna'
'Kaniewska, Kinga'
'Ponikiewski, \/Lukasz'
'Chojnacki, Jaros\/law'
'Gudat, Dietrich'
'Pikies, Jerzy'

_publ_section_title
;
 Reactivity of Phosphanylphosphinidene Complex of Tungsten(VI) toward
 Phosphines: A New Method of Synthesis of catena-Polyphosphorus Ligands.
;
_journal_issue 17
_journal_name_full 'Inorganic chemistry'
_journal_page_first 8380
_journal_page_last 8387
_journal_paper_doi 10.1021/acs.inorgchem.5b01063
_journal_volume 54
_journal_year 2015
_chemical_compound_source 'synthesis as described'
_chemical_formula_moiety 'C44  H62  Cl1  N2  P3  W1'
_chemical_formula_sum 'C44 H62 Cl N2 P3 W'
_chemical_formula_weight 931.16
_space_group_IT_number 2
_space_group_name_Hall '-P 1'
_space_group_name_H-M_alt 'P -1'
_symmetry_cell_setting triclinic
_symmetry_Int_Tables_number 2
_symmetry_space_group_name_Hall '-P 1'
_symmetry_space_group_name_H-M 'P -1'
_atom_sites_solution_hydrogens geom
_atom_sites_solution_primary direct
_atom_sites_solution_secondary difmap
_audit_conform_dict_location ftp://ftp.iucr.org/pub/cif_core.dic
_audit_conform_dict_name cif_core.dic
_audit_conform_dict_version 2.4.3
_audit_creation_date 2014-08-29T12:17:41-00:00
_audit_creation_method 'WinGX routine CIF_UPDATE'
_cell_angle_alpha 94.778(3)
_cell_angle_beta 102.456(2)
_cell_angle_gamma 101.513(3)
_cell_formula_units_Z 2
_cell_length_a 10.2405(3)
_cell_length_b 12.1292(4)
_cell_length_c 19.1946(6)
_cell_measurement_reflns_used 19188
_cell_measurement_temperature 120(2)
_cell_measurement_theta_max 28.6
_cell_measurement_theta_min 2.11
_cell_measurement_wavelength 0.71073
_cell_volume 2261.21(13)
_computing_cell_refinement CrysAlisPro
_computing_data_collection CrysAlisPro
_computing_data_reduction CrysAlisPro
_computing_molecular_graphics 'MERCURY (Macrae et al., 2006)'
_computing_publication_material 'WinGX publication routines (Farrugia, 2012)'
_computing_structure_refinement 'SHELXL-2014 (Sheldrick, 2014)'
_computing_structure_solution 'SHELXS-2013 (Sheldrick, 2008)'
_diffrn_ambient_temperature 120(2)
_diffrn_detector_area_resol_mean 8.1883
_diffrn_measured_fraction_theta_full 0.999
_diffrn_measured_fraction_theta_max 0.999
_diffrn_measurement_device_type 'KUMA KM4, Sapphire2, large Be window'
_diffrn_measurement_method '\w scans'
_diffrn_radiation_monochromator graphite
_diffrn_radiation_probe x-ray
_diffrn_radiation_type MoK\a
_diffrn_radiation_wavelength 0.71073
_diffrn_reflns_av_R_equivalents 0.0418
_diffrn_reflns_Laue_measured_fraction_full 0.999
_diffrn_reflns_Laue_measured_fraction_max 0.999
_diffrn_reflns_limit_h_max 12
_diffrn_reflns_limit_h_min -12
_diffrn_reflns_limit_k_max 14
_diffrn_reflns_limit_k_min -14
_diffrn_reflns_limit_l_max 23
_diffrn_reflns_limit_l_min -23
_diffrn_reflns_number 27549
_diffrn_reflns_point_group_measured_fraction_full 0.999
_diffrn_reflns_point_group_measured_fraction_max 0.999
_diffrn_reflns_theta_full 25.242
_diffrn_reflns_theta_max 25.999
_diffrn_reflns_theta_min 2.116
_exptl_absorpt_coefficient_mu 2.75
_exptl_absorpt_correction_T_max 0.78
_exptl_absorpt_correction_T_min 0.552
_exptl_absorpt_correction_type analytical
_exptl_absorpt_process_details
;
        CrysAlisPro, Agilent Technologies,
        Version 1.171.35.15
Analytical numeric absorption correction using a multifaceted crystal
        model based on expressions derived by R.C. Clark & J.S. Reid.
        (Clark, R. C. & Reid, J. S. (1995). Acta Cryst. A51, 887-897)
;
_exptl_crystal_colour red
_exptl_crystal_density_diffrn 1.368
_exptl_crystal_density_method 'not measured'
_exptl_crystal_description block
_exptl_crystal_F_000 952
_exptl_crystal_size_max 0.261
_exptl_crystal_size_mid 0.148
_exptl_crystal_size_min 0.09
_refine_diff_density_max 2.576
_refine_diff_density_min -0.702
_refine_diff_density_rms 0.128
_refine_ls_extinction_method none
_refine_ls_goodness_of_fit_ref 1.055
_refine_ls_hydrogen_treatment constr
_refine_ls_matrix_type full
_refine_ls_number_parameters 474
_refine_ls_number_reflns 8882
_refine_ls_number_restraints 0
_refine_ls_restrained_S_all 1.055
_refine_ls_R_factor_all 0.0392
_refine_ls_R_factor_gt 0.0356
_refine_ls_shift/su_max 0.001
_refine_ls_shift/su_mean 0
_refine_ls_structure_factor_coef Fsqd
_refine_ls_weighting_details 'w=1/[\s^2^(Fo^2^)+(0.0448P)^2^+4.2584P] where P=(Fo^2^+2Fc^2^)/3'
_refine_ls_weighting_scheme calc
_refine_ls_wR_factor_gt 0.0871
_refine_ls_wR_factor_ref 0.0904
_reflns_number_gt 8217
_reflns_number_total 8882
_reflns_threshold_expression 'I > 2\s(I)'
_cod_data_source_file ic5b01063_si_001.cif
_cod_data_source_block comp_3
_cod_database_code 4346253

loop_
_symmetry_equiv_pos_as_xyz
'x, y, z'
'-x, -y, -z'

loop_
_atom_site_label
_atom_site_type_symbol
_atom_site_fract_x
_atom_site_fract_y
_atom_site_fract_z
_atom_site_U_iso_or_equiv
_atom_site_adp_type
_atom_site_occupancy
_atom_site_calc_flag
W1 W 0.36113(2) 0.12418(2) 0.20992(2) 0.01897(7) Uani 1 d
Cl1 Cl 0.53865(10) 0.03590(8) 0.18219(5) 0.01960(19) Uani 1 d
P1 P 0.15466(11) 0.09498(9) 0.36614(6) 0.0222(2) Uani 1 d
P2 P 0.13750(11) 0.07160(9) 0.24710(6) 0.0214(2) Uani 1 d
P3 P 0.21088(11) -0.07589(9) 0.21278(5) 0.0203(2) Uani 1 d
N1 N 0.4653(3) 0.2328(3) 0.27968(17) 0.0204(7) Uani 1 d
N2 N 0.2960(3) 0.1809(3) 0.13067(17) 0.0212(7) Uani 1 d
C1 C -0.0065(4) -0.0041(4) 0.3675(2) 0.0248(9) Uani 1 d
C2 C -0.0004(5) -0.0751(4) 0.4218(2) 0.0284(9) Uani 1 d
H2 H 0.0839 -0.0689 0.456 0.034 Uiso 1 calc
C3 C -0.1165(5) -0.1546(4) 0.4261(3) 0.0354(11) Uani 1 d
H3 H -0.1117 -0.2022 0.463 0.043 Uiso 1 calc
C4 C -0.2394(5) -0.1635(4) 0.3757(3) 0.0322(10) Uani 1 d
H4 H -0.3187 -0.2176 0.3783 0.039 Uiso 1 calc
C5 C -0.2475(5) -0.0945(4) 0.3219(3) 0.0336(10) Uani 1 d
H5 H -0.3319 -0.1015 0.2876 0.04 Uiso 1 calc
C6 C -0.1317(5) -0.0148(4) 0.3178(2) 0.0300(10) Uani 1 d
H6 H -0.1379 0.0328 0.2809 0.036 Uiso 1 calc
C7 C 0.1089(4) 0.2348(4) 0.3695(2) 0.0248(9) Uani 1 d
C8 C 0.2045(4) 0.3282(4) 0.3590(2) 0.0262(9) Uani 1 d
H8 H 0.2862 0.317 0.3465 0.031 Uiso 1 calc
C9 C 0.1811(5) 0.4371(4) 0.3668(2) 0.0311(10) Uani 1 d
H9 H 0.2472 0.4995 0.3598 0.037 Uiso 1 calc
C10 C 0.0630(5) 0.4555(4) 0.3845(3) 0.0364(11) Uani 1 d
H10 H 0.0477 0.5302 0.3895 0.044 Uiso 1 calc
C11 C -0.0329(5) 0.3648(4) 0.3952(3) 0.0423(12) Uani 1 d
H11 H -0.1145 0.3772 0.4072 0.051 Uiso 1 calc
C12 C -0.0105(5) 0.2550(4) 0.3883(3) 0.0349(11) Uani 1 d
H12 H -0.0764 0.1933 0.3964 0.042 Uiso 1 calc
C13 C 0.5458(4) 0.3293(3) 0.3255(2) 0.0195(8) Uani 1 d
C14 C 0.5972(4) 0.4280(4) 0.2962(2) 0.0234(9) Uani 1 d
C15 C 0.6771(5) 0.5237(4) 0.3435(2) 0.0288(10) Uani 1 d
H15 H 0.7142 0.5896 0.3246 0.035 Uiso 1 calc
C16 C 0.7029(5) 0.5234(4) 0.4180(2) 0.0309(10) Uani 1 d
H16 H 0.7557 0.5894 0.4493 0.037 Uiso 1 calc
C17 C 0.6519(5) 0.4275(4) 0.4460(2) 0.0288(10) Uani 1 d
H17 H 0.6696 0.4286 0.4968 0.035 Uiso 1 calc
C18 C 0.5749(4) 0.3292(4) 0.4016(2) 0.0223(8) Uani 1 d
C19 C 0.5260(4) 0.2217(4) 0.4332(2) 0.0242(9) Uani 1 d
H19 H 0.4485 0.1717 0.3959 0.029 Uiso 1 calc
C20 C 0.6428(5) 0.1569(4) 0.4498(3) 0.0336(10) Uani 1 d
H20A H 0.6739 0.1409 0.406 0.05 Uiso 1 calc
H20B H 0.6087 0.0853 0.467 0.05 Uiso 1 calc
H20C H 0.7196 0.2034 0.487 0.05 Uiso 1 calc
C21 C 0.4729(5) 0.2452(4) 0.5009(2) 0.0324(10) Uani 1 d
H21A H 0.55 0.284 0.5407 0.049 Uiso 1 calc
H21B H 0.4283 0.1733 0.514 0.049 Uiso 1 calc
H21C H 0.4065 0.2934 0.491 0.049 Uiso 1 calc
C22 C 0.5728(5) 0.4277(4) 0.2145(2) 0.0291(10) Uani 1 d
H22 H 0.4843 0.3721 0.1923 0.035 Uiso 1 calc
C23 C 0.6842(7) 0.3836(6) 0.1879(3) 0.0603(17) Uani 1 d
H23A H 0.6624 0.3748 0.1352 0.09 Uiso 1 calc
H23B H 0.6897 0.3099 0.2043 0.09 Uiso 1 calc
H23C H 0.7725 0.4376 0.207 0.09 Uiso 1 calc
C24 C 0.5576(7) 0.5413(5) 0.1904(3) 0.0560(16) Uani 1 d
H24A H 0.4953 0.572 0.2149 0.084 Uiso 1 calc
H24B H 0.52 0.5312 0.1383 0.084 Uiso 1 calc
H24C H 0.6476 0.5941 0.2025 0.084 Uiso 1 calc
C25 C 0.2833(4) 0.2661(4) 0.0858(2) 0.0245(9) Uani 1 d
C26 C 0.3588(5) 0.2742(4) 0.0314(2) 0.0279(9) Uani 1 d
C27 C 0.3514(5) 0.3624(4) -0.0103(2) 0.0344(11) Uani 1 d
H27 H 0.4022 0.3701 -0.0462 0.041 Uiso 1 calc
C28 C 0.2705(5) 0.4398(4) -0.0002(2) 0.0376(11) Uani 1 d
H28 H 0.2679 0.5002 -0.0287 0.045 Uiso 1 calc
C29 C 0.1937(5) 0.4285(4) 0.0516(2) 0.0324(10) Uani 1 d
H29 H 0.1371 0.4804 0.0571 0.039 Uiso 1 calc
C30 C 0.1981(4) 0.3427(4) 0.0955(2) 0.0254(9) Uani 1 d
C31 C 0.1085(5) 0.3274(4) 0.1498(2) 0.0288(10) Uani 1 d
H31 H 0.159 0.2958 0.1913 0.035 Uiso 1 calc
C32 C -0.0270(5) 0.2407(4) 0.1165(3) 0.0398(12) Uani 1 d
H32A H -0.081 0.271 0.0771 0.06 Uiso 1 calc
H32B H -0.079 0.2261 0.1533 0.06 Uiso 1 calc
H32C H -0.0072 0.1697 0.0978 0.06 Uiso 1 calc
C33 C 0.0784(6) 0.4388(4) 0.1800(3) 0.0384(11) Uani 1 d
H33A H 0.165 0.4944 0.1999 0.058 Uiso 1 calc
H33B H 0.0292 0.4243 0.2179 0.058 Uiso 1 calc
H33C H 0.0219 0.4685 0.1412 0.058 Uiso 1 calc
C34 C 0.4399(5) 0.1850(4) 0.0174(2) 0.0294(10) Uani 1 d
H34 H 0.4866 0.1673 0.0651 0.035 Uiso 1 calc
C35 C 0.3410(5) 0.0748(4) -0.0238(3) 0.0333(10) Uani 1 d
H35A H 0.2731 0.0482 0.0036 0.05 Uiso 1 calc
H35B H 0.393 0.0166 -0.0301 0.05 Uiso 1 calc
H35C H 0.2939 0.0896 -0.071 0.05 Uiso 1 calc
C36 C 0.5510(5) 0.2232(5) -0.0236(3) 0.0427(12) Uani 1 d
H36A H 0.5074 0.2342 -0.0725 0.064 Uiso 1 calc
H36B H 0.6045 0.165 -0.0261 0.064 Uiso 1 calc
H36C H 0.612 0.2948 0.0016 0.064 Uiso 1 calc
C37 C 0.0659(4) -0.1633(4) 0.1381(2) 0.0260(9) Uani 1 d
C38 C 0.1073(5) -0.2675(4) 0.1047(3) 0.0373(11) Uani 1 d
H38A H 0.0365 -0.3042 0.0616 0.056 Uiso 1 calc
H38B H 0.117 -0.3214 0.1397 0.056 Uiso 1 calc
H38C H 0.1949 -0.2429 0.0915 0.056 Uiso 1 calc
C39 C -0.0653(5) -0.2016(4) 0.1651(3) 0.0372(11) Uani 1 d
H39A H -0.1394 -0.2439 0.1249 0.056 Uiso 1 calc
H39B H -0.0923 -0.1348 0.1849 0.056 Uiso 1 calc
H39C H -0.0475 -0.2505 0.2026 0.056 Uiso 1 calc
C40 C 0.0359(5) -0.0872(4) 0.0794(2) 0.0339(10) Uani 1 d
H40A H -0.0371 -0.1304 0.0391 0.051 Uiso 1 calc
H40B H 0.1192 -0.0609 0.0626 0.051 Uiso 1 calc
H40C H 0.0066 -0.0216 0.0992 0.051 Uiso 1 calc
C41 C 0.2900(4) -0.1618(4) 0.2814(2) 0.0246(9) Uani 1 d
C42 C 0.1835(5) -0.2382(4) 0.3126(3) 0.0321(10) Uani 1 d
H42A H 0.2311 -0.2736 0.3516 0.048 Uiso 1 calc
H42B H 0.1248 -0.2974 0.2746 0.048 Uiso 1 calc
H42C H 0.1271 -0.1923 0.3314 0.048 Uiso 1 calc
C43 C 0.3724(5) -0.2347(4) 0.2465(3) 0.0310(10) Uani 1 d
H43A H 0.4265 -0.2691 0.2836 0.046 Uiso 1 calc
H43B H 0.4341 -0.1866 0.2231 0.046 Uiso 1 calc
H43C H 0.309 -0.2947 0.2106 0.046 Uiso 1 calc
C44 C 0.3923(5) -0.0762(4) 0.3422(2) 0.0284(9) Uani 1 d
H44A H 0.3419 -0.0328 0.3679 0.043 Uiso 1 calc
H44B H 0.4553 -0.0242 0.3216 0.043 Uiso 1 calc
H44C H 0.4446 -0.1171 0.3759 0.043 Uiso 1 calc

loop_
_atom_site_aniso_label
_atom_site_aniso_U_11
_atom_site_aniso_U_22
_atom_site_aniso_U_33
_atom_site_aniso_U_23
_atom_site_aniso_U_13
_atom_site_aniso_U_12
W1 0.01948(10) 0.01849(10) 0.01901(10) 0.00298(6) 0.00635(7) 0.00227(7)
Cl1 0.0212(5) 0.0191(5) 0.0239(5) 0.0047(4) 0.0129(4) 0.0081(4)
P1 0.0190(5) 0.0244(5) 0.0235(5) 0.0036(4) 0.0064(4) 0.0037(4)
P2 0.0207(5) 0.0215(5) 0.0225(5) 0.0041(4) 0.0070(4) 0.0031(4)
P3 0.0200(5) 0.0185(5) 0.0214(5) 0.0029(4) 0.0048(4) 0.0020(4)
N1 0.0178(17) 0.0233(18) 0.0217(17) 0.0027(14) 0.0088(13) 0.0040(14)
N2 0.0206(18) 0.0203(17) 0.0214(17) 0.0013(14) 0.0081(14) -0.0013(14)
C1 0.023(2) 0.025(2) 0.028(2) 0.0019(17) 0.0132(18) 0.0012(17)
C2 0.030(2) 0.028(2) 0.027(2) 0.0037(18) 0.0069(18) 0.0061(19)
C3 0.052(3) 0.026(2) 0.032(2) 0.0076(19) 0.020(2) 0.005(2)
C4 0.033(3) 0.025(2) 0.039(3) 0.0004(19) 0.019(2) -0.0044(19)
C5 0.025(2) 0.036(3) 0.039(3) 0.003(2) 0.010(2) 0.004(2)
C6 0.027(2) 0.032(2) 0.032(2) 0.0092(19) 0.0094(19) 0.0071(19)
C7 0.024(2) 0.028(2) 0.023(2) 0.0019(17) 0.0049(17) 0.0054(18)
C8 0.022(2) 0.030(2) 0.025(2) 0.0013(18) 0.0041(17) 0.0047(18)
C9 0.035(3) 0.028(2) 0.027(2) -0.0004(18) 0.0069(19) 0.0015(19)
C10 0.040(3) 0.028(2) 0.043(3) -0.002(2) 0.011(2) 0.014(2)
C11 0.034(3) 0.035(3) 0.063(3) 0.002(2) 0.021(3) 0.012(2)
C12 0.027(2) 0.035(3) 0.046(3) 0.005(2) 0.017(2) 0.006(2)
C13 0.0115(19) 0.022(2) 0.025(2) 0.0014(16) 0.0055(15) 0.0031(15)
C14 0.022(2) 0.022(2) 0.027(2) 0.0042(17) 0.0084(17) 0.0040(17)
C15 0.027(2) 0.022(2) 0.036(2) 0.0008(18) 0.0087(19) 0.0023(18)
C16 0.032(3) 0.019(2) 0.038(2) -0.0056(18) 0.006(2) 0.0018(18)
C17 0.029(2) 0.032(2) 0.023(2) -0.0030(18) 0.0043(18) 0.0061(19)
C18 0.016(2) 0.029(2) 0.023(2) 0.0016(17) 0.0058(16) 0.0066(17)
C19 0.021(2) 0.025(2) 0.023(2) 0.0015(17) 0.0020(17) 0.0018(17)
C20 0.027(2) 0.032(3) 0.042(3) 0.009(2) 0.008(2) 0.007(2)
C21 0.032(3) 0.041(3) 0.026(2) 0.009(2) 0.0110(19) 0.007(2)
C22 0.034(3) 0.026(2) 0.025(2) 0.0061(18) 0.0097(19) -0.0016(19)
C23 0.065(4) 0.091(5) 0.037(3) 0.005(3) 0.027(3) 0.030(4)
C24 0.087(5) 0.035(3) 0.042(3) 0.014(2) 0.007(3) 0.007(3)
C25 0.026(2) 0.024(2) 0.0185(19) 0.0012(16) 0.0011(17) -0.0008(17)
C26 0.030(2) 0.029(2) 0.020(2) 0.0021(17) 0.0052(18) -0.0015(19)
C27 0.043(3) 0.029(2) 0.026(2) 0.0053(19) 0.009(2) -0.004(2)
C28 0.052(3) 0.027(2) 0.028(2) 0.012(2) 0.003(2) -0.001(2)
C29 0.046(3) 0.021(2) 0.027(2) 0.0028(18) 0.004(2) 0.006(2)
C30 0.029(2) 0.022(2) 0.020(2) 0.0004(16) 0.0024(17) -0.0005(17)
C31 0.040(3) 0.026(2) 0.024(2) 0.0086(18) 0.0089(19) 0.012(2)
C32 0.047(3) 0.035(3) 0.039(3) 0.006(2) 0.016(2) 0.006(2)
C33 0.048(3) 0.032(3) 0.036(3) 0.000(2) 0.009(2) 0.015(2)
C34 0.027(2) 0.036(3) 0.025(2) 0.0062(19) 0.0119(18) -0.0005(19)
C35 0.035(3) 0.030(2) 0.037(3) 0.004(2) 0.011(2) 0.010(2)
C36 0.042(3) 0.047(3) 0.042(3) 0.006(2) 0.025(2) 0.001(2)
C37 0.029(2) 0.023(2) 0.022(2) 0.0000(17) 0.0029(17) 0.0003(18)
C38 0.044(3) 0.027(2) 0.035(3) -0.005(2) 0.003(2) 0.006(2)
C39 0.024(2) 0.044(3) 0.036(3) 0.002(2) 0.007(2) -0.008(2)
C40 0.033(3) 0.032(3) 0.032(2) 0.004(2) -0.001(2) 0.004(2)
C41 0.023(2) 0.023(2) 0.030(2) 0.0093(17) 0.0073(18) 0.0070(17)
C42 0.031(3) 0.029(2) 0.038(3) 0.013(2) 0.008(2) 0.0064(19)
C43 0.029(2) 0.022(2) 0.041(3) 0.0004(19) 0.007(2) 0.0080(19)
C44 0.033(2) 0.029(2) 0.026(2) 0.0070(18) 0.0046(18) 0.0131(19)

loop_
_atom_type_symbol
_atom_type_description
_atom_type_scat_dispersion_real
_atom_type_scat_dispersion_imag
_atom_type_scat_source
C C 0.0033 0.0016 'International Tables Vol C Tables 4.2.6.8 and 6.1.1.4'
H H 0 0 'International Tables Vol C Tables 4.2.6.8 and 6.1.1.4'
N N 0.0061 0.0033 'International Tables Vol C Tables 4.2.6.8 and 6.1.1.4'
P P 0.1023 0.0942 'International Tables Vol C Tables 4.2.6.8 and 6.1.1.4'
Cl Cl 0.1484 0.1585 'International Tables Vol C Tables 4.2.6.8 and 6.1.1.4'
W W -0.849 6.8722 'International Tables Vol C Tables 4.2.6.8 and 6.1.1.4'

loop_
_geom_angle_atom_site_label_1
_geom_angle_atom_site_label_2
_geom_angle_atom_site_label_3
_geom_angle
N2 W1 N1 111.85(15)
N2 W1 Cl1 105.09(11)
N1 W1 Cl1 98.78(10)
N2 W1 P2 96.90(11)
N1 W1 P2 104.12(10)
Cl1 W1 P2 139.41(3)
N2 W1 P3 110.77(11)
N1 W1 P3 132.36(11)
Cl1 W1 P3 89.79(3)
P2 W1 P3 50.21(3)
C1 P1 C7 103.41(19)
C1 P1 P2 98.43(14)
C7 P1 P2 95.75(14)
P3 P2 P1 112.22(6)
P3 P2 W1 67.07(4)
P1 P2 W1 115.17(5)
C37 P3 C41 114.04(19)
C37 P3 P2 105.51(14)
C41 P3 P2 120.44(14)
C37 P3 W1 127.21(14)
C41 P3 W1 115.45(14)
P2 P3 W1 62.72(4)
C13 N1 W1 170.7(3)
C25 N2 W1 155.7(3)
C6 C1 C2 118.5(4)
C6 C1 P1 124.7(3)
C2 C1 P1 116.8(3)
C3 C2 C1 120.8(4)
C3 C2 H2 119.6
C1 C2 H2 119.6
C4 C3 C2 119.3(4)
C4 C3 H3 120.3
C2 C3 H3 120.3
C5 C4 C3 120.7(4)
C5 C4 H4 119.6
C3 C4 H4 119.6
C4 C5 C6 119.9(4)
C4 C5 H5 120
C6 C5 H5 120
C5 C6 C1 120.7(4)
C5 C6 H6 119.7
C1 C6 H6 119.7
C8 C7 C12 117.9(4)
C8 C7 P1 118.0(3)
C12 C7 P1 123.9(3)
C9 C8 C7 120.7(4)
C9 C8 H8 119.7
C7 C8 H8 119.7
C10 C9 C8 120.8(4)
C10 C9 H9 119.6
C8 C9 H9 119.6
C9 C10 C11 119.6(4)
C9 C10 H10 120.2
C11 C10 H10 120.2
C10 C11 C12 120.3(4)
C10 C11 H11 119.8
C12 C11 H11 119.8
C11 C12 C7 120.6(4)
C11 C12 H12 119.7
C7 C12 H12 119.7
N1 C13 C14 119.8(4)
N1 C13 C18 120.2(4)
C14 C13 C18 120.0(4)
C15 C14 C13 118.6(4)
C15 C14 C22 120.7(4)
C13 C14 C22 120.7(4)
C16 C15 C14 120.9(4)
C16 C15 H15 119.5
C14 C15 H15 119.5
C17 C16 C15 120.1(4)
C17 C16 H16 119.9
C15 C16 H16 119.9
C16 C17 C18 121.3(4)
C16 C17 H17 119.3
C18 C17 H17 119.3
C17 C18 C13 119.0(4)
C17 C18 C19 120.8(4)
C13 C18 C19 120.2(4)
C18 C19 C21 112.9(4)
C18 C19 C20 109.9(3)
C21 C19 C20 110.5(4)
C18 C19 H19 107.8
C21 C19 H19 107.8
C20 C19 H19 107.8
C19 C20 H20A 109.5
C19 C20 H20B 109.5
H20A C20 H20B 109.5
C19 C20 H20C 109.5
H20A C20 H20C 109.5
H20B C20 H20C 109.5
C19 C21 H21A 109.5
C19 C21 H21B 109.5
H21A C21 H21B 109.5
C19 C21 H21C 109.5
H21A C21 H21C 109.5
H21B C21 H21C 109.5
C23 C22 C24 112.3(5)
C23 C22 C14 109.7(4)
C24 C22 C14 113.6(4)
C23 C22 H22 107
C24 C22 H22 107
C14 C22 H22 107
C22 C23 H23A 109.5
C22 C23 H23B 109.5
H23A C23 H23B 109.5
C22 C23 H23C 109.5
H23A C23 H23C 109.5
H23B C23 H23C 109.5
C22 C24 H24A 109.5
C22 C24 H24B 109.5
H24A C24 H24B 109.5
C22 C24 H24C 109.5
H24A C24 H24C 109.5
H24B C24 H24C 109.5
N2 C25 C30 120.3(4)
N2 C25 C26 118.5(4)
C30 C25 C26 121.3(4)
C27 C26 C25 118.1(4)
C27 C26 C34 121.4(4)
C25 C26 C34 120.5(4)
C26 C27 C28 121.2(4)
C26 C27 H27 119.4
C28 C27 H27 119.4
C29 C28 C27 120.0(4)
C29 C28 H28 120
C27 C28 H28 120
C28 C29 C30 121.4(4)
C28 C29 H29 119.3
C30 C29 H29 119.3
C29 C30 C25 118.0(4)
C29 C30 C31 121.0(4)
C25 C30 C31 120.9(4)
C30 C31 C32 110.5(4)
C30 C31 C33 113.7(4)
C32 C31 C33 109.8(4)
C30 C31 H31 107.5
C32 C31 H31 107.5
C33 C31 H31 107.5
C31 C32 H32A 109.5
C31 C32 H32B 109.5
H32A C32 H32B 109.5
C31 C32 H32C 109.5
H32A C32 H32C 109.5
H32B C32 H32C 109.5
C31 C33 H33A 109.5
C31 C33 H33B 109.5
H33A C33 H33B 109.5
C31 C33 H33C 109.5
H33A C33 H33C 109.5
H33B C33 H33C 109.5
C26 C34 C36 114.4(4)
C26 C34 C35 109.9(4)
C36 C34 C35 109.4(4)
C26 C34 H34 107.6
C36 C34 H34 107.6
C35 C34 H34 107.6
C34 C35 H35A 109.5
C34 C35 H35B 109.5
H35A C35 H35B 109.5
C34 C35 H35C 109.5
H35A C35 H35C 109.5
H35B C35 H35C 109.5
C34 C36 H36A 109.5
C34 C36 H36B 109.5
H36A C36 H36B 109.5
C34 C36 H36C 109.5
H36A C36 H36C 109.5
H36B C36 H36C 109.5
C40 C37 C39 108.7(4)
C40 C37 C38 108.2(4)
C39 C37 C38 110.1(4)
C40 C37 P3 107.1(3)
C39 C37 P3 111.3(3)
C38 C37 P3 111.3(3)
C37 C38 H38A 109.5
C37 C38 H38B 109.5
H38A C38 H38B 109.5
C37 C38 H38C 109.5
H38A C38 H38C 109.5
H38B C38 H38C 109.5
C37 C39 H39A 109.5
C37 C39 H39B 109.5
H39A C39 H39B 109.5
C37 C39 H39C 109.5
H39A C39 H39C 109.5
H39B C39 H39C 109.5
C37 C40 H40A 109.5
C37 C40 H40B 109.5
H40A C40 H40B 109.5
C37 C40 H40C 109.5
H40A C40 H40C 109.5
H40B C40 H40C 109.5
C44 C41 C42 109.9(4)
C44 C41 C43 107.7(3)
C42 C41 C43 110.0(4)
C44 C41 P3 106.7(3)
C42 C41 P3 113.3(3)
C43 C41 P3 109.1(3)
C41 C42 H42A 109.5
C41 C42 H42B 109.5
H42A C42 H42B 109.5
C41 C42 H42C 109.5
H42A C42 H42C 109.5
H42B C42 H42C 109.5
C41 C43 H43A 109.5
C41 C43 H43B 109.5
H43A C43 H43B 109.5
C41 C43 H43C 109.5
H43A C43 H43C 109.5
H43B C43 H43C 109.5
C41 C44 H44A 109.5
C41 C44 H44B 109.5
H44A C44 H44B 109.5
C41 C44 H44C 109.5
H44A C44 H44C 109.5
H44B C44 H44C 109.5

loop_
_geom_bond_atom_site_label_1
_geom_bond_atom_site_label_2
_geom_bond_distance
W1 N2 1.775(3)
W1 N1 1.787(3)
W1 Cl1 2.4154(9)
W1 P2 2.5216(11)
W1 P3 2.6130(10)
P1 C1 1.845(4)
P1 C7 1.846(4)
P1 P2 2.2432(15)
P2 P3 2.1801(15)
P3 C37 1.893(4)
P3 C41 1.893(4)
N1 C13 1.398(5)
N2 C25 1.407(5)
C1 C6 1.399(6)
C1 C2 1.404(6)
C2 C3 1.397(6)
C2 H2 0.95
C3 C4 1.391(7)
C3 H3 0.95
C4 C5 1.381(7)
C4 H4 0.95
C5 C6 1.393(6)
C5 H5 0.95
C6 H6 0.95
C7 C8 1.401(6)
C7 C12 1.408(6)
C8 C9 1.391(6)
C8 H8 0.95
C9 C10 1.379(7)
C9 H9 0.95
C10 C11 1.382(7)
C10 H10 0.95
C11 C12 1.397(7)
C11 H11 0.95
C12 H12 0.95
C13 C14 1.420(6)
C13 C18 1.425(6)
C14 C15 1.402(6)
C14 C22 1.533(6)
C15 C16 1.397(6)
C15 H15 0.95
C16 C17 1.377(6)
C16 H16 0.95
C17 C18 1.392(6)
C17 H17 0.95
C18 C19 1.524(6)
C19 C21 1.539(6)
C19 C20 1.550(6)
C19 H19 1
C20 H20A 0.98
C20 H20B 0.98
C20 H20C 0.98
C21 H21A 0.98
C21 H21B 0.98
C21 H21C 0.98
C22 C23 1.516(7)
C22 C24 1.516(7)
C22 H22 1
C23 H23A 0.98
C23 H23B 0.98
C23 H23C 0.98
C24 H24A 0.98
C24 H24B 0.98
C24 H24C 0.98
C25 C30 1.423(6)
C25 C26 1.425(6)
C26 C27 1.392(6)
C26 C34 1.530(6)
C27 C28 1.398(7)
C27 H27 0.95
C28 C29 1.395(7)
C28 H28 0.95
C29 C30 1.395(6)
C29 H29 0.95
C30 C31 1.530(6)
C31 C32 1.537(7)
C31 C33 1.538(6)
C31 H31 1
C32 H32A 0.98
C32 H32B 0.98
C32 H32C 0.98
C33 H33A 0.98
C33 H33B 0.98
C33 H33C 0.98
C34 C36 1.539(6)
C34 C35 1.541(6)
C34 H34 1
C35 H35A 0.98
C35 H35B 0.98
C35 H35C 0.98
C36 H36A 0.98
C36 H36B 0.98
C36 H36C 0.98
C37 C40 1.533(6)
C37 C39 1.543(6)
C37 C38 1.544(6)
C38 H38A 0.98
C38 H38B 0.98
C38 H38C 0.98
C39 H39A 0.98
C39 H39B 0.98
C39 H39C 0.98
C40 H40A 0.98
C40 H40B 0.98
C40 H40C 0.98
C41 C44 1.541(6)
C41 C42 1.541(6)
C41 C43 1.546(6)
C42 H42A 0.98
C42 H42B 0.98
C42 H42C 0.98
C43 H43A 0.98
C43 H43B 0.98
C43 H43C 0.98
C44 H44A 0.98
C44 H44B 0.98
C44 H44C 0.98

loop_
_geom_torsion_atom_site_label_1
_geom_torsion_atom_site_label_2
_geom_torsion_atom_site_label_3
_geom_torsion_atom_site_label_4
_geom_torsion
N1 W1 N2 C25 8.2(7)
Cl1 W1 N2 C25 -98.0(7)
P2 W1 N2 C25 116.4(7)
P3 W1 N2 C25 166.4(7)
C7 P1 C1 C6 56.5(4)
P2 P1 C1 C6 -41.5(4)
C7 P1 C1 C2 -125.0(3)
P2 P1 C1 C2 137.0(3)
C6 C1 C2 C3 0.0(6)
P1 C1 C2 C3 -178.5(3)
C1 C2 C3 C4 0.2(7)
C2 C3 C4 C5 -0.1(7)
C3 C4 C5 C6 -0.2(7)
C4 C5 C6 C1 0.4(7)
C2 C1 C6 C5 -0.3(6)
P1 C1 C6 C5 178.1(3)
C1 P1 C7 C8 -171.2(3)
P2 P1 C7 C8 -71.1(3)
C1 P1 C7 C12 14.8(4)
P2 P1 C7 C12 114.9(4)
C12 C7 C8 C9 -0.3(6)
P1 C7 C8 C9 -174.6(3)
C7 C8 C9 C10 -0.4(7)
C8 C9 C10 C11 0.4(7)
C9 C10 C11 C12 0.3(8)
C10 C11 C12 C7 -0.9(8)
C8 C7 C12 C11 0.9(7)
P1 C7 C12 C11 174.9(4)
N1 C13 C14 C15 179.7(4)
C18 C13 C14 C15 0.4(6)
N1 C13 C14 C22 -3.8(6)
C18 C13 C14 C22 177.0(4)
C13 C14 C15 C16 -1.7(6)
C22 C14 C15 C16 -178.2(4)
C14 C15 C16 C17 1.3(7)
C15 C16 C17 C18 0.4(7)
C16 C17 C18 C13 -1.6(6)
C16 C17 C18 C19 176.5(4)
N1 C13 C18 C17 -178.1(4)
C14 C13 C18 C17 1.2(6)
N1 C13 C18 C19 3.7(5)
C14 C13 C18 C19 -177.0(4)
C17 C18 C19 C21 41.8(5)
C13 C18 C19 C21 -140.0(4)
C17 C18 C19 C20 -82.0(5)
C13 C18 C19 C20 96.1(4)
C15 C14 C22 C23 90.2(5)
C13 C14 C22 C23 -86.2(5)
C15 C14 C22 C24 -36.4(6)
C13 C14 C22 C24 147.2(4)
W1 N2 C25 C30 -81.4(8)
W1 N2 C25 C26 97.8(7)
N2 C25 C26 C27 -176.7(4)
C30 C25 C26 C27 2.5(6)
N2 C25 C26 C34 6.1(6)
C30 C25 C26 C34 -174.7(4)
C25 C26 C27 C28 -1.1(7)
C34 C26 C27 C28 176.1(4)
C26 C27 C28 C29 -1.0(7)
C27 C28 C29 C30 1.7(7)
C28 C29 C30 C25 -0.3(6)
C28 C29 C30 C31 -177.1(4)
N2 C25 C30 C29 177.3(4)
C26 C25 C30 C29 -1.9(6)
N2 C25 C30 C31 -5.8(6)
C26 C25 C30 C31 175.0(4)
C29 C30 C31 C32 93.4(5)
C25 C30 C31 C32 -83.3(5)
C29 C30 C31 C33 -30.6(6)
C25 C30 C31 C33 152.7(4)
C27 C26 C34 C36 21.8(6)
C25 C26 C34 C36 -161.1(4)
C27 C26 C34 C35 -101.7(5)
C25 C26 C34 C35 75.4(5)
C41 P3 C37 C40 -167.6(3)
P2 P3 C37 C40 58.0(3)
W1 P3 C37 C40 -9.2(4)
C41 P3 C37 C39 73.7(4)
P2 P3 C37 C39 -60.6(3)
W1 P3 C37 C39 -127.9(3)
C41 P3 C37 C38 -49.5(4)
P2 P3 C37 C38 176.1(3)
W1 P3 C37 C38 108.8(3)
C37 P3 C41 C44 -173.2(3)
P2 P3 C41 C44 -46.2(3)
W1 P3 C41 C44 25.8(3)
C37 P3 C41 C42 -52.1(4)
P2 P3 C41 C42 74.9(3)
W1 P3 C41 C42 146.9(3)
C37 P3 C41 C43 70.7(3)
P2 P3 C41 C43 -162.3(2)
W1 P3 C41 C43 -90.3(3)
